data_4106565
loop_
_publ_author_name
'Brandon R. Galan'
'Julia Sch\"offel'
'John C. Linehan'
'Candace Seu'
'Aaron M. Appel'
'John A. S. Roberts'
'Monte L. Helm'
'Uriah J. Kilgore'
'Jenny Y. Yang'
'Daniel L. DuBois'
'Clifford P. Kubiak'

_publ_section_title
;
 Electrocatalytic Oxidation of Formate by [Ni(PR2NR'2)2(CH3CN)]2+
 Complexes
;
_journal_name_full 'Journal of the American Chemical Society'
_journal_page_first 12767
_journal_page_last 12779
_journal_paper_doi 10.1021/ja204489e
_journal_volume 133
_journal_year 2011
_chemical_formula_moiety 'C16 H36 N, C2 H3 O4'
_chemical_formula_sum 'C18 H39 N O4'
_chemical_formula_weight 333.50
_chemical_name_common 'TBAHCO2 HCO2H'
_chemical_name_systematic
; 
 ? 
;
_space_group_IT_number 2
_symmetry_cell_setting triclinic
_symmetry_space_group_name_Hall '-P 1'
_symmetry_space_group_name_H-M 'P -1'
_atom_sites_solution_hydrogens geom
_atom_sites_solution_primary direct
_atom_sites_solution_secondary difmap
_audit_creation_method SHELXL-97
_cell_angle_alpha 112.618(2)
_cell_angle_beta 112.805(2)
_cell_angle_gamma 91.713(2)
_cell_formula_units_Z 4
_cell_length_a 13.0125(4)
_cell_length_b 13.2606(5)
_cell_length_c 14.7131(5)
_cell_measurement_reflns_used 9926
_cell_measurement_temperature 100(2)
_cell_measurement_theta_max 28.18
_cell_measurement_theta_min 2.72
_cell_volume 2112.03(14)
_computing_cell_refinement 'Bruker SAINT'
_computing_data_collection 'Bruker APEX2'
_computing_data_reduction 'Bruker SAINT'
_computing_molecular_graphics 'Bruker SHELXTL'
_computing_publication_material 'Bruker SHELXTL'
_computing_structure_refinement 'SHELXL-97 (Sheldrick, 2008)'
_computing_structure_solution 'SHELXS-97 (Sheldrick, 2008)'
_diffrn_ambient_temperature 100(2)
_diffrn_measured_fraction_theta_full 0.993
_diffrn_measured_fraction_theta_max 0.993
_diffrn_measurement_device_type 'Bruker APEX-II CCD'
_diffrn_measurement_method '\f and \w scans'
_diffrn_radiation_monochromator graphite
_diffrn_radiation_source 'fine-focus sealed tube'
_diffrn_radiation_type MoK\a
_diffrn_radiation_wavelength 0.71073
_diffrn_reflns_av_R_equivalents 0.0257
_diffrn_reflns_av_sigmaI/netI 0.0316
_diffrn_reflns_limit_h_max 16
_diffrn_reflns_limit_h_min -16
_diffrn_reflns_limit_k_max 16
_diffrn_reflns_limit_k_min -16
_diffrn_reflns_limit_l_max 16
_diffrn_reflns_limit_l_min -18
_diffrn_reflns_number 24278
_diffrn_reflns_theta_full 26.73
_diffrn_reflns_theta_max 26.73
_diffrn_reflns_theta_min 1.66
_exptl_absorpt_coefficient_mu 0.072
_exptl_absorpt_correction_T_max 0.9857
_exptl_absorpt_correction_T_min 0.9787
_exptl_absorpt_correction_type multi-scan
_exptl_absorpt_process_details 'SADABS; (Sheldrick, 2006)'
_exptl_crystal_colour colourless
_exptl_crystal_density_diffrn 1.049
_exptl_crystal_description block
_exptl_crystal_F_000 744
_exptl_crystal_size_max 0.30
_exptl_crystal_size_mid 0.30
_exptl_crystal_size_min 0.20
_refine_diff_density_max 0.768
_refine_diff_density_min -0.226
_refine_diff_density_rms 0.042
_refine_ls_extinction_method none
_refine_ls_goodness_of_fit_ref 1.101
_refine_ls_hydrogen_treatment mixed
_refine_ls_matrix_type full
_refine_ls_number_parameters 429
_refine_ls_number_reflns 8926
_refine_ls_number_restraints 0
_refine_ls_restrained_S_all 1.101
_refine_ls_R_factor_all 0.0635
_refine_ls_R_factor_gt 0.0508
_refine_ls_shift/su_max 0.001
_refine_ls_shift/su_mean 0.000
_refine_ls_structure_factor_coef Fsqd
_refine_ls_weighting_details 'calc w=1/[\s^2^(Fo^2^)+(0.0421P)^2^+1.4009P] where P=(Fo^2^+2Fc^2^)/3'
_refine_ls_weighting_scheme calc
_refine_ls_wR_factor_gt 0.1293
_refine_ls_wR_factor_ref 0.1363
_reflns_number_gt 7232
_reflns_number_total 8926
_reflns_threshold_expression >2sigma(I)
_cod_data_source_file ja204489e_si_008.cif
_cod_data_source_block helm075_0m
_cod_original_cell_volume 2112.02(13)
_cod_database_code 4106565

loop_
_symmetry_equiv_pos_as_xyz
'x, y, z'
'-x, -y, -z'

loop_
_atom_site_label
_atom_site_type_symbol
_atom_site_fract_x
_atom_site_fract_y
_atom_site_fract_z
_atom_site_U_iso_or_equiv
_atom_site_adp_type
_atom_site_occupancy
_atom_site_symmetry_multiplicity
_atom_site_calc_flag
_atom_site_refinement_flags
N1 N 0.16779(10) 0.12264(10) 0.24966(10) 0.0148(3) Uani 1 1 d .
N2 N 0.65403(10) 0.60718(10) 0.25224(10) 0.0148(3) Uani 1 1 d .
O1 O 0.98129(11) 0.21097(11) 1.01353(10) 0.0304(3) Uani 1 1 d .
O2 O 0.80953(12) 0.19724(11) 1.01179(11) 0.0354(3) Uani 1 1 d .
O3 O 0.52152(12) 0.73955(12) 0.49328(11) 0.0374(3) Uani 1 1 d .
O4 O 0.55074(12) 0.57863(12) 0.50005(12) 0.0410(3) Uani 1 1 d .
O5 O 0.03305(11) 0.23744(11) 0.48763(10) 0.0327(3) Uani 1 1 d .
O6 O 0.05488(11) 0.07773(11) 0.50191(11) 0.0367(3) Uani 1 1 d .
O7 O 0.65375(12) 0.29751(11) 0.98794(11) 0.0335(3) Uani 1 1 d .
O8 O 0.48099(10) 0.28451(10) 0.98341(10) 0.0289(3) Uani 1 1 d .
C1 C 0.89552(15) 0.24680(15) 1.01247(13) 0.0265(4) Uani 1 1 d .
H1 H 0.8927 0.3182 1.0121 0.032 Uiso 1 1 calc R
C2 C 0.49133(17) 0.65321(16) 0.49312(14) 0.0323(4) Uani 1 1 d .
H2 H 0.4166 0.6386 0.4873 0.039 Uiso 1 1 calc R
C3 C -0.00182(15) 0.15139(15) 0.48826(13) 0.0276(4) Uani 1 1 d .
H3 H -0.0787 0.1381 0.4775 0.033 Uiso 1 1 calc R
C4 C 0.56684(15) 0.24859(14) 0.98621(13) 0.0251(4) Uani 1 1 d .
H4 H 0.5691 0.1775 0.9872 0.030 Uiso 1 1 calc R
C5 C 0.16866(13) 0.23630(12) 0.33111(12) 0.0161(3) Uani 1 1 d .
H5A H 0.1396 0.2247 0.3801 0.019 Uiso 1 1 calc R
H5B H 0.2488 0.2780 0.3766 0.019 Uiso 1 1 calc R
C6 C 0.09986(13) 0.30874(12) 0.28335(12) 0.0181(3) Uani 1 1 d .
H6A H 0.0184 0.2707 0.2407 0.022 Uiso 1 1 calc R
H6B H 0.1272 0.3216 0.2338 0.022 Uiso 1 1 calc R
C7 C 0.11352(15) 0.42026(13) 0.37660(14) 0.0254(4) Uani 1 1 d .
H7A H 0.0873 0.4062 0.4263 0.031 Uiso 1 1 calc R
H7B H 0.1953 0.4572 0.4189 0.031 Uiso 1 1 calc R
C8 C 0.04623(17) 0.49800(15) 0.33542(16) 0.0318(4) Uani 1 1 d .
H8A H 0.0757 0.5165 0.2904 0.048 Uiso 1 1 calc R
H8B H 0.0542 0.5667 0.3978 0.048 Uiso 1 1 calc R
H8C H -0.0344 0.4609 0.2915 0.048 Uiso 1 1 calc R
C9 C 0.22189(12) 0.13196(13) 0.17749(12) 0.0170(3) Uani 1 1 d .
H9A H 0.2173 0.0555 0.1256 0.020 Uiso 1 1 calc R
H9B H 0.1759 0.1695 0.1341 0.020 Uiso 1 1 calc R
C10 C 0.34519(13) 0.19456(13) 0.23619(13) 0.0201(3) Uani 1 1 d .
H10A H 0.3923 0.1600 0.2823 0.024 Uiso 1 1 calc R
H10B H 0.3508 0.2731 0.2843 0.024 Uiso 1 1 calc R
C11 C 0.39008(14) 0.19127(14) 0.15289(14) 0.0232(3) Uani 1 1 d .
H11A H 0.3322 0.2082 0.0962 0.028 Uiso 1 1 calc R
H11B H 0.4598 0.2505 0.1905 0.028 Uiso 1 1 calc R
C12 C 0.41768(15) 0.07936(15) 0.09748(14) 0.0266(4) Uani 1 1 d .
H12A H 0.4805 0.0654 0.1520 0.040 Uiso 1 1 calc R
H12B H 0.4401 0.0811 0.0416 0.040 Uiso 1 1 calc R
H12C H 0.3502 0.0196 0.0632 0.040 Uiso 1 1 calc R
C13 C 0.23291(13) 0.06488(12) 0.31888(12) 0.0162(3) Uani 1 1 d .
H13A H 0.3107 0.1113 0.3686 0.019 Uiso 1 1 calc R
H13B H 0.1948 0.0619 0.3647 0.019 Uiso 1 1 calc R
C14 C 0.24321(13) -0.05246(12) 0.25627(12) 0.0183(3) Uani 1 1 d .
H14A H 0.2869 -0.0506 0.2146 0.022 Uiso 1 1 calc R
H14B H 0.1663 -0.0996 0.2037 0.022 Uiso 1 1 calc R
C15 C 0.30376(14) -0.10255(13) 0.33543(13) 0.0217(3) Uani 1 1 d .
H15A H 0.3805 -0.0551 0.3876 0.026 Uiso 1 1 calc R
H15B H 0.2603 -0.1030 0.3777 0.026 Uiso 1 1 calc R
C16 C 0.31539(15) -0.22125(14) 0.27632(15) 0.0265(4) Uani 1 1 d .
H16A H 0.2394 -0.2699 0.2291 0.040 Uiso 1 1 calc R
H16B H 0.3588 -0.2485 0.3300 0.040 Uiso 1 1 calc R
H16C H 0.3554 -0.2217 0.2319 0.040 Uiso 1 1 calc R
C17 C 0.04696(12) 0.05633(12) 0.17070(12) 0.0156(3) Uani 1 1 d .
H17A H 0.0091 0.0965 0.1266 0.019 Uiso 1 1 calc R
H17B H 0.0512 -0.0169 0.1200 0.019 Uiso 1 1 calc R
C18 C -0.02721(13) 0.03573(13) 0.22239(12) 0.0178(3) Uani 1 1 d .
H18A H -0.0411 0.1075 0.2660 0.021 Uiso 1 1 calc R
H18B H 0.0118 0.0011 0.2717 0.021 Uiso 1 1 calc R
C19 C -0.14023(13) -0.04167(14) 0.13258(13) 0.0229(3) Uani 1 1 d .
H19A H -0.1776 -0.0071 0.0827 0.028 Uiso 1 1 calc R
H19B H -0.1254 -0.1132 0.0896 0.028 Uiso 1 1 calc R
C20 C -0.22021(14) -0.06502(14) 0.17847(15) 0.0257(4) Uani 1 1 d .
H20A H -0.1809 -0.0927 0.2330 0.039 Uiso 1 1 calc R
H20B H -0.2880 -0.1214 0.1192 0.039 Uiso 1 1 calc R
H20C H -0.2432 0.0040 0.2127 0.039 Uiso 1 1 calc R
C21 C 0.66407(13) 0.72400(12) 0.33532(12) 0.0160(3) Uani 1 1 d .
H21A H 0.6236 0.7173 0.3781 0.019 Uiso 1 1 calc R
H21B H 0.7456 0.7556 0.3866 0.019 Uiso 1 1 calc R
C22 C 0.61803(13) 0.80619(12) 0.28955(12) 0.0178(3) Uani 1 1 d .
H22A H 0.5368 0.7759 0.2367 0.021 Uiso 1 1 calc R
H22B H 0.6611 0.8190 0.2510 0.021 Uiso 1 1 calc R
C23 C 0.63021(14) 0.91616(13) 0.38401(13) 0.0218(3) Uani 1 1 d .
H23A H 0.5880 0.9019 0.4227 0.026 Uiso 1 1 calc R
H23B H 0.7117 0.9451 0.4365 0.026 Uiso 1 1 calc R
C24 C 0.58536(16) 1.00445(14) 0.34569(15) 0.0284(4) Uani 1 1 d .
H24A H 0.6314 1.0238 0.3131 0.043 Uiso 1 1 calc R
H24B H 0.5902 1.0714 0.4081 0.043 Uiso 1 1 calc R
H24C H 0.5057 0.9750 0.2912 0.043 Uiso 1 1 calc R
C25 C 0.71194(13) 0.61009(12) 0.18086(12) 0.0166(3) Uani 1 1 d .
H25A H 0.7067 0.5322 0.1314 0.020 Uiso 1 1 calc R
H25B H 0.6689 0.6465 0.1348 0.020 Uiso 1 1 calc R
C26 C 0.83597(12) 0.67006(13) 0.24126(13) 0.0182(3) Uani 1 1 d .
H26A H 0.8808 0.6347 0.2876 0.022 Uiso 1 1 calc R
H26B H 0.8430 0.7491 0.2891 0.022 Uiso 1 1 calc R
C27 C 0.88222(14) 0.66408(15) 0.15879(14) 0.0250(4) Uani 1 1 d .
H27A H 0.8781 0.5849 0.1135 0.030 Uiso 1 1 calc R
H27B H 0.8339 0.6953 0.1098 0.030 Uiso 1 1 calc R
C28 C 1.00472(15) 0.72815(17) 0.21441(17) 0.0334(4) Uani 1 1 d .
H28A H 1.0098 0.8058 0.2620 0.050 Uiso 1 1 calc R
H28B H 1.0295 0.7265 0.1590 0.050 Uiso 1 1 calc R
H28C H 1.0539 0.6935 0.2581 0.050 Uiso 1 1 calc R
C29 C 0.53068(12) 0.54997(12) 0.17214(12) 0.0163(3) Uani 1 1 d .
H29A H 0.4984 0.5957 0.1326 0.020 Uiso 1 1 calc R
H29B H 0.5300 0.4768 0.1176 0.020 Uiso 1 1 calc R
C30 C 0.45291(13) 0.53051(13) 0.22080(13) 0.0183(3) Uani 1 1 d .
H30A H 0.4520 0.6025 0.2758 0.022 Uiso 1 1 calc R
H30B H 0.4809 0.4813 0.2574 0.022 Uiso 1 1 calc R
C31 C 0.33302(13) 0.47585(14) 0.12923(14) 0.0240(3) Uani 1 1 d .
H31A H 0.3065 0.5254 0.0927 0.029 Uiso 1 1 calc R
H31B H 0.3354 0.4046 0.0743 0.029 Uiso 1 1 calc R
C32 C 0.24841(15) 0.45290(16) 0.17069(16) 0.0311(4) Uani 1 1 d .
H32A H 0.2757 0.4062 0.2093 0.047 Uiso 1 1 calc R
H32B H 0.1739 0.4140 0.1088 0.047 Uiso 1 1 calc R
H32C H 0.2412 0.5238 0.2207 0.047 Uiso 1 1 calc R
C33 C 0.70929(13) 0.54478(12) 0.32028(12) 0.0171(3) Uani 1 1 d .
H33A H 0.7900 0.5837 0.3684 0.020 Uiso 1 1 calc R
H33B H 0.6710 0.5495 0.3678 0.020 Uiso 1 1 calc R
C34 C 0.70599(13) 0.42277(13) 0.25646(13) 0.0195(3) Uani 1 1 d .
H34A H 0.7457 0.4164 0.2098 0.023 Uiso 1 1 calc R
H34B H 0.6258 0.3821 0.2085 0.023 Uiso 1 1 calc R
C35 C 0.76364(15) 0.37068(14) 0.33485(14) 0.0250(4) Uani 1 1 d .
H35A H 0.8437 0.4118 0.3826 0.030 Uiso 1 1 calc R
H35B H 0.7241 0.3783 0.3819 0.030 Uiso 1 1 calc R
C36 C 0.76167(17) 0.24768(15) 0.27420(16) 0.0327(4) Uani 1 1 d .
H36A H 0.6825 0.2059 0.2302 0.049 Uiso 1 1 calc R
H36B H 0.8019 0.2183 0.3270 0.049 Uiso 1 1 calc R
H36C H 0.7993 0.2397 0.2263 0.049 Uiso 1 1 calc R
H40 H 0.5000 0.5000 0.5000 0.078(13) Uiso 1 2 d S
H20 H 0.731(2) 0.248(2) 1.002(2) 0.080(9) Uiso 1 1 d .
H60 H 0.0000 0.0000 0.5000 0.089(14) Uiso 1 2 d S

loop_
_atom_site_aniso_label
_atom_site_aniso_U_11
_atom_site_aniso_U_22
_atom_site_aniso_U_33
_atom_site_aniso_U_23
_atom_site_aniso_U_13
_atom_site_aniso_U_12
N1 0.0154(6) 0.0149(6) 0.0136(6) 0.0056(5) 0.0064(5) 0.0037(5)
N2 0.0153(6) 0.0142(6) 0.0140(6) 0.0050(5) 0.0065(5) 0.0032(5)
O1 0.0310(7) 0.0339(7) 0.0220(6) 0.0093(5) 0.0099(5) 0.0111(5)
O2 0.0377(7) 0.0382(7) 0.0395(8) 0.0199(6) 0.0221(6) 0.0123(6)
O3 0.0380(8) 0.0430(8) 0.0247(7) 0.0127(6) 0.0098(6) -0.0011(6)
O4 0.0380(8) 0.0387(8) 0.0423(9) 0.0158(7) 0.0153(7) 0.0029(6)
O5 0.0381(7) 0.0346(7) 0.0233(7) 0.0114(6) 0.0126(6) 0.0023(6)
O6 0.0282(7) 0.0355(7) 0.0419(8) 0.0163(6) 0.0113(6) 0.0049(6)
O7 0.0370(7) 0.0351(7) 0.0363(8) 0.0180(6) 0.0208(6) 0.0106(6)
O8 0.0301(6) 0.0285(6) 0.0221(6) 0.0069(5) 0.0092(5) 0.0090(5)
C1 0.0333(9) 0.0253(9) 0.0166(8) 0.0069(7) 0.0085(7) 0.0070(7)
C2 0.0352(10) 0.0345(10) 0.0172(9) 0.0074(8) 0.0055(7) 0.0035(8)
C3 0.0248(8) 0.0358(10) 0.0163(8) 0.0073(7) 0.0075(7) 0.0014(7)
C4 0.0336(9) 0.0210(8) 0.0167(8) 0.0056(7) 0.0094(7) 0.0064(7)
C5 0.0187(7) 0.0136(7) 0.0136(7) 0.0032(6) 0.0074(6) 0.0035(6)
C6 0.0201(7) 0.0161(7) 0.0179(8) 0.0071(6) 0.0082(6) 0.0042(6)
C7 0.0304(9) 0.0180(8) 0.0231(9) 0.0062(7) 0.0095(7) 0.0085(7)
C8 0.0394(10) 0.0240(9) 0.0375(11) 0.0151(8) 0.0195(9) 0.0156(8)
C9 0.0183(7) 0.0197(7) 0.0149(7) 0.0079(6) 0.0086(6) 0.0048(6)
C10 0.0194(7) 0.0222(8) 0.0191(8) 0.0086(6) 0.0091(6) 0.0030(6)
C11 0.0221(8) 0.0258(8) 0.0263(9) 0.0128(7) 0.0133(7) 0.0043(6)
C12 0.0250(8) 0.0336(9) 0.0281(9) 0.0154(8) 0.0158(7) 0.0113(7)
C13 0.0168(7) 0.0175(7) 0.0143(7) 0.0075(6) 0.0060(6) 0.0043(6)
C14 0.0199(7) 0.0173(7) 0.0166(7) 0.0066(6) 0.0074(6) 0.0059(6)
C15 0.0242(8) 0.0217(8) 0.0205(8) 0.0101(7) 0.0096(7) 0.0089(6)
C16 0.0288(9) 0.0227(8) 0.0306(9) 0.0125(7) 0.0139(8) 0.0127(7)
C17 0.0144(7) 0.0158(7) 0.0134(7) 0.0051(6) 0.0042(6) 0.0021(5)
C18 0.0178(7) 0.0191(7) 0.0172(7) 0.0082(6) 0.0080(6) 0.0032(6)
C19 0.0190(8) 0.0262(8) 0.0206(8) 0.0086(7) 0.0075(7) 0.0000(6)
C20 0.0216(8) 0.0264(9) 0.0296(9) 0.0113(7) 0.0126(7) 0.0016(7)
C21 0.0181(7) 0.0137(7) 0.0136(7) 0.0029(6) 0.0075(6) 0.0034(6)
C22 0.0202(7) 0.0167(7) 0.0174(7) 0.0066(6) 0.0095(6) 0.0052(6)
C23 0.0270(8) 0.0176(8) 0.0201(8) 0.0068(6) 0.0106(7) 0.0079(6)
C24 0.0368(10) 0.0222(8) 0.0332(10) 0.0138(8) 0.0197(8) 0.0129(7)
C25 0.0191(7) 0.0174(7) 0.0146(7) 0.0057(6) 0.0096(6) 0.0044(6)
C26 0.0163(7) 0.0203(7) 0.0189(8) 0.0092(6) 0.0076(6) 0.0045(6)
C27 0.0234(8) 0.0291(9) 0.0256(9) 0.0113(7) 0.0141(7) 0.0050(7)
C28 0.0251(9) 0.0412(11) 0.0437(11) 0.0245(9) 0.0183(8) 0.0055(8)
C29 0.0153(7) 0.0167(7) 0.0135(7) 0.0049(6) 0.0044(6) 0.0023(6)
C30 0.0184(7) 0.0177(7) 0.0183(8) 0.0068(6) 0.0084(6) 0.0037(6)
C31 0.0189(8) 0.0250(8) 0.0251(9) 0.0097(7) 0.0080(7) 0.0008(6)
C32 0.0235(8) 0.0314(10) 0.0413(11) 0.0165(8) 0.0162(8) 0.0029(7)
C33 0.0181(7) 0.0174(7) 0.0156(7) 0.0081(6) 0.0061(6) 0.0046(6)
C34 0.0214(8) 0.0171(7) 0.0176(8) 0.0065(6) 0.0071(6) 0.0046(6)
C35 0.0316(9) 0.0208(8) 0.0218(8) 0.0098(7) 0.0098(7) 0.0092(7)
C36 0.0397(10) 0.0235(9) 0.0333(10) 0.0137(8) 0.0122(8) 0.0145(8)

loop_
_atom_type_symbol
_atom_type_description
_atom_type_scat_dispersion_real
_atom_type_scat_dispersion_imag
_atom_type_scat_source
C C 0.0033 0.0016 'International Tables Vol C Tables 4.2.6.8 and 6.1.1.4'
H H 0.0000 0.0000 'International Tables Vol C Tables 4.2.6.8 and 6.1.1.4'
N N 0.0061 0.0033 'International Tables Vol C Tables 4.2.6.8 and 6.1.1.4'
O O 0.0106 0.0060 'International Tables Vol C Tables 4.2.6.8 and 6.1.1.4'

loop_
_geom_angle_atom_site_label_1
_geom_angle_atom_site_label_2
_geom_angle_atom_site_label_3
_geom_angle
C5 N1 C17 111.61(11)
C5 N1 C13 105.00(11)
C17 N1 C13 111.62(11)
C5 N1 C9 112.22(11)
C17 N1 C9 104.82(11)
C13 N1 C9 111.75(11)
C29 N2 C25 104.52(11)
C29 N2 C21 112.05(11)
C25 N2 C21 111.70(11)
C29 N2 C33 111.83(11)
C25 N2 C33 112.12(11)
C21 N2 C33 104.82(11)
C1 O2 H20 112.5(13)
C2 O4 H40 112.27(14)
C3 O6 H60 113.08(13)
C4 O7 H20 112.0(13)
O1 C1 O2 126.04(17)
O1 C1 H1 117.0
O2 C1 H1 117.0
O3 C2 O4 125.97(19)
O3 C2 H2 117.0
O4 C2 H2 117.0
O5 C3 O6 126.26(17)
O5 C3 H3 116.9
O6 C3 H3 116.9
O8 C4 O7 126.10(17)
O8 C4 H4 117.0
O7 C4 H4 117.0
C6 C5 N1 116.25(12)
C6 C5 H5A 108.2
N1 C5 H5A 108.2
C6 C5 H5B 108.2
N1 C5 H5B 108.2
H5A C5 H5B 107.4
C5 C6 C7 108.85(12)
C5 C6 H6A 109.9
C7 C6 H6A 109.9
C5 C6 H6B 109.9
C7 C6 H6B 109.9
H6A C6 H6B 108.3
C8 C7 C6 112.19(14)
C8 C7 H7A 109.2
C6 C7 H7A 109.2
C8 C7 H7B 109.2
C6 C7 H7B 109.2
H7A C7 H7B 107.9
C7 C8 H8A 109.5
C7 C8 H8B 109.5
H8A C8 H8B 109.5
C7 C8 H8C 109.5
H8A C8 H8C 109.5
H8B C8 H8C 109.5
C10 C9 N1 116.06(12)
C10 C9 H9A 108.3
N1 C9 H9A 108.3
C10 C9 H9B 108.3
N1 C9 H9B 108.3
H9A C9 H9B 107.4
C9 C10 C11 110.13(13)
C9 C10 H10A 109.6
C11 C10 H10A 109.6
C9 C10 H10B 109.6
C11 C10 H10B 109.6
H10A C10 H10B 108.1
C12 C11 C10 113.72(13)
C12 C11 H11A 108.8
C10 C11 H11A 108.8
C12 C11 H11B 108.8
C10 C11 H11B 108.8
H11A C11 H11B 107.7
C11 C12 H12A 109.5
C11 C12 H12B 109.5
H12A C12 H12B 109.5
C11 C12 H12C 109.5
H12A C12 H12C 109.5
H12B C12 H12C 109.5
C14 C13 N1 115.67(12)
C14 C13 H13A 108.4
N1 C13 H13A 108.4
C14 C13 H13B 108.4
N1 C13 H13B 108.4
H13A C13 H13B 107.4
C13 C14 C15 109.92(12)
C13 C14 H14A 109.7
C15 C14 H14A 109.7
C13 C14 H14B 109.7
C15 C14 H14B 109.7
H14A C14 H14B 108.2
C16 C15 C14 112.01(13)
C16 C15 H15A 109.2
C14 C15 H15A 109.2
C16 C15 H15B 109.2
C14 C15 H15B 109.2
H15A C15 H15B 107.9
C15 C16 H16A 109.5
C15 C16 H16B 109.5
H16A C16 H16B 109.5
C15 C16 H16C 109.5
H16A C16 H16C 109.5
H16B C16 H16C 109.5
C18 C17 N1 115.72(12)
C18 C17 H17A 108.4
N1 C17 H17A 108.4
C18 C17 H17B 108.4
N1 C17 H17B 108.4
H17A C17 H17B 107.4
C17 C18 C19 109.05(12)
C17 C18 H18A 109.9
C19 C18 H18A 109.9
C17 C18 H18B 109.9
C19 C18 H18B 109.9
H18A C18 H18B 108.3
C20 C19 C18 112.05(13)
C20 C19 H19A 109.2
C18 C19 H19A 109.2
C20 C19 H19B 109.2
C18 C19 H19B 109.2
H19A C19 H19B 107.9
C19 C20 H20A 109.5
C19 C20 H20B 109.5
H20A C20 H20B 109.5
C19 C20 H20C 109.5
H20A C20 H20C 109.5
H20B C20 H20C 109.5
C22 C21 N2 116.19(12)
C22 C21 H21A 108.2
N2 C21 H21A 108.2
C22 C21 H21B 108.2
N2 C21 H21B 108.2
H21A C21 H21B 107.4
C21 C22 C23 108.60(12)
C21 C22 H22A 110.0
C23 C22 H22A 110.0
C21 C22 H22B 110.0
C23 C22 H22B 110.0
H22A C22 H22B 108.4
C24 C23 C22 112.46(13)
C24 C23 H23A 109.1
C22 C23 H23A 109.1
C24 C23 H23B 109.1
C22 C23 H23B 109.1
H23A C23 H23B 107.8
C23 C24 H24A 109.5
C23 C24 H24B 109.5
H24A C24 H24B 109.5
C23 C24 H24C 109.5
H24A C24 H24C 109.5
H24B C24 H24C 109.5
C26 C25 N2 115.69(12)
C26 C25 H25A 108.4
N2 C25 H25A 108.4
C26 C25 H25B 108.4
N2 C25 H25B 108.4
H25A C25 H25B 107.4
C25 C26 C27 109.41(13)
C25 C26 H26A 109.8
C27 C26 H26A 109.8
C25 C26 H26B 109.8
C27 C26 H26B 109.8
H26A C26 H26B 108.2
C28 C27 C26 111.96(14)
C28 C27 H27A 109.2
C26 C27 H27A 109.2
C28 C27 H27B 109.2
C26 C27 H27B 109.2
H27A C27 H27B 107.9
C27 C28 H28A 109.5
C27 C28 H28B 109.5
H28A C28 H28B 109.5
C27 C28 H28C 109.5
H28A C28 H28C 109.5
H28B C28 H28C 109.5
C30 C29 N2 116.19(12)
C30 C29 H29A 108.2
N2 C29 H29A 108.2
C30 C29 H29B 108.2
N2 C29 H29B 108.2
H29A C29 H29B 107.4
C29 C30 C31 108.63(13)
C29 C30 H30A 110.0
C31 C30 H30A 110.0
C29 C30 H30B 110.0
C31 C30 H30B 110.0
H30A C30 H30B 108.3
C32 C31 C30 112.38(14)
C32 C31 H31A 109.1
C30 C31 H31A 109.1
C32 C31 H31B 109.1
C30 C31 H31B 109.1
H31A C31 H31B 107.9
C31 C32 H32A 109.5
C31 C32 H32B 109.5
H32A C32 H32B 109.5
C31 C32 H32C 109.5
H32A C32 H32C 109.5
H32B C32 H32C 109.5
C34 C33 N2 115.78(12)
C34 C33 H33A 108.3
N2 C33 H33A 108.3
C34 C33 H33B 108.3
N2 C33 H33B 108.3
H33A C33 H33B 107.4
C33 C34 C35 110.12(13)
C33 C34 H34A 109.6
C35 C34 H34A 109.6
C33 C34 H34B 109.6
C35 C34 H34B 109.6
H34A C34 H34B 108.2
C36 C35 C34 111.96(14)
C36 C35 H35A 109.2
C34 C35 H35A 109.2
C36 C35 H35B 109.2
C34 C35 H35B 109.2
H35A C35 H35B 107.9
C35 C36 H36A 109.5
C35 C36 H36B 109.5
H36A C36 H36B 109.5
C35 C36 H36C 109.5
H36A C36 H36C 109.5
H36B C36 H36C 109.5

loop_
_geom_bond_atom_site_label_1
_geom_bond_atom_site_label_2
_geom_bond_distance
N1 C5 1.5189(18)
N1 C17 1.5201(18)
N1 C13 1.5204(18)
N1 C9 1.5210(18)
N2 C29 1.5211(18)
N2 C25 1.5216(18)
N2 C21 1.5227(18)
N2 C33 1.5228(18)
O1 C1 1.223(2)
O2 C1 1.275(2)
O2 H20 1.24(3)
O3 C2 1.198(2)
O4 C2 1.284(2)
O4 H40 1.2170(14)
O5 C3 1.220(2)
O6 C3 1.272(2)
O6 H60 1.2213(13)
O7 C4 1.273(2)
O7 H20 1.21(3)
O8 C4 1.220(2)
C1 H1 0.9500
C2 H2 0.9500
C3 H3 0.9500
C4 H4 0.9500
C5 C6 1.517(2)
C5 H5A 0.9900
C5 H5B 0.9900
C6 C7 1.528(2)
C6 H6A 0.9900
C6 H6B 0.9900
C7 C8 1.523(2)
C7 H7A 0.9900
C7 H7B 0.9900
C8 H8A 0.9800
C8 H8B 0.9800
C8 H8C 0.9800
C9 C10 1.518(2)
C9 H9A 0.9900
C9 H9B 0.9900
C10 C11 1.536(2)
C10 H10A 0.9900
C10 H10B 0.9900
C11 C12 1.524(2)
C11 H11A 0.9900
C11 H11B 0.9900
C12 H12A 0.9800
C12 H12B 0.9800
C12 H12C 0.9800
C13 C14 1.514(2)
C13 H13A 0.9900
C13 H13B 0.9900
C14 C15 1.527(2)
C14 H14A 0.9900
C14 H14B 0.9900
C15 C16 1.523(2)
C15 H15A 0.9900
C15 H15B 0.9900
C16 H16A 0.9800
C16 H16B 0.9800
C16 H16C 0.9800
C17 C18 1.516(2)
C17 H17A 0.9900
C17 H17B 0.9900
C18 C19 1.524(2)
C18 H18A 0.9900
C18 H18B 0.9900
C19 C20 1.524(2)
C19 H19A 0.9900
C19 H19B 0.9900
C20 H20A 0.9800
C20 H20B 0.9800
C20 H20C 0.9800
C21 C22 1.514(2)
C21 H21A 0.9900
C21 H21B 0.9900
C22 C23 1.530(2)
C22 H22A 0.9900
C22 H22B 0.9900
C23 C24 1.524(2)
C23 H23A 0.9900
C23 H23B 0.9900
C24 H24A 0.9800
C24 H24B 0.9800
C24 H24C 0.9800
C25 C26 1.515(2)
C25 H25A 0.9900
C25 H25B 0.9900
C26 C27 1.528(2)
C26 H26A 0.9900
C26 H26B 0.9900
C27 C28 1.518(2)
C27 H27A 0.9900
C27 H27B 0.9900
C28 H28A 0.9800
C28 H28B 0.9800
C28 H28C 0.9800
C29 C30 1.514(2)
C29 H29A 0.9900
C29 H29B 0.9900
C30 C31 1.525(2)
C30 H30A 0.9900
C30 H30B 0.9900
C31 C32 1.523(2)
C31 H31A 0.9900
C31 H31B 0.9900
C32 H32A 0.9800
C32 H32B 0.9800
C32 H32C 0.9800
C33 C34 1.516(2)
C33 H33A 0.9900
C33 H33B 0.9900
C34 C35 1.531(2)
C34 H34A 0.9900
C34 H34B 0.9900
C35 C36 1.522(2)
C35 H35A 0.9900
C35 H35B 0.9900
C36 H36A 0.9800
C36 H36B 0.9800
C36 H36C 0.9800
